data_7045986
loop_
_publ_author_name
'Wendt, M.'
'Mahnke, L. K.'
'N\"ather, C'
'van Leusen, J.'
'K\"ogerler, P'
'Bensch, W.'

_publ_section_title
;
 Ordnung muss sein: heteroelement order and disorder in polyoxovanadates.
;
_journal_issue 19
_journal_name_full 'Dalton transactions (Cambridge, England : 2003)'
_journal_page_first 6672
_journal_page_last 6674
_journal_paper_doi 10.1039/c8dt00715b
_journal_volume 47
_journal_year 2018
_chemical_formula_sum 'C18 H93 Ge3 N18 Ni3 O54 Sb3 V15'
_chemical_formula_weight 2949.35
_space_group_crystal_system monoclinic
_space_group_IT_number 4
_space_group_name_Hall 'P 2yb'
_space_group_name_H-M_alt 'P 1 21 1'
_symmetry_space_group_name_Hall 'P 2yb'
_symmetry_space_group_name_H-M 'P 1 21 1'
_atom_sites_solution_hydrogens geom
_audit_creation_method SHELXL-2014
_audit_update_record
;
2018-03-16 deposited with the CCDC.
2018-04-09 downloaded from the CCDC.
;
_cell_angle_alpha 90
_cell_angle_beta 112.6160(10)
_cell_angle_gamma 90
_cell_formula_units_Z 2
_cell_length_a 14.9473(3)
_cell_length_b 18.8080(3)
_cell_length_c 16.1556(3)
_cell_measurement_reflns_used 51412
_cell_measurement_temperature 170(2)
_cell_measurement_theta_max 28.003
_cell_measurement_theta_min 1.365
_cell_volume 4192.55(14)
_computing_cell_refinement 'X-Area (STOE, 2008'
_computing_data_collection 'X-Area (STOE, 2008'
_computing_data_reduction 'X-Area (STOE, 2008'
_computing_molecular_graphics
;
XP in SHELXTL (Sheldrick, 2008) and Diamond (Brandenburg, 1999)
;
_computing_publication_material 'publCIF (Westrip, 2010)'
_computing_structure_refinement 'SHELXL-2014 (Sheldrick,2015'
_computing_structure_solution 'SHELXT (Sheldrick, 2015)'
_diffrn_ambient_temperature 170(2)
_diffrn_measured_fraction_theta_full 0.999
_diffrn_measured_fraction_theta_max 0.999
_diffrn_measurement_device_type 'STOE IPDS-2'
_diffrn_measurement_method 'Omega scans'
_diffrn_radiation_type MoK\a
_diffrn_radiation_wavelength 0.71073
_diffrn_reflns_av_R_equivalents 0.0568
_diffrn_reflns_av_unetI/netI 0.0423
_diffrn_reflns_Laue_measured_fraction_full 0.999
_diffrn_reflns_Laue_measured_fraction_max 0.999
_diffrn_reflns_limit_h_max 19
_diffrn_reflns_limit_h_min -19
_diffrn_reflns_limit_k_max 24
_diffrn_reflns_limit_k_min -19
_diffrn_reflns_limit_l_max 21
_diffrn_reflns_limit_l_min -20
_diffrn_reflns_number 51412
_diffrn_reflns_point_group_measured_fraction_full 0.999
_diffrn_reflns_point_group_measured_fraction_max 0.999
_diffrn_reflns_theta_full 25.242
_diffrn_reflns_theta_max 28.003
_diffrn_reflns_theta_min 1.365
_exptl_absorpt_coefficient_mu 4.345
_exptl_absorpt_correction_T_max 0.6092
_exptl_absorpt_correction_T_min 0.4594
_exptl_absorpt_correction_type numerical
_exptl_absorpt_process_details '(X-Red and X-Shape(STOE, 2008)'
_exptl_crystal_colour colorless
_exptl_crystal_density_diffrn 2.336
_exptl_crystal_description block
_exptl_crystal_F_000 2874
_exptl_crystal_size_max 0.12
_exptl_crystal_size_mid 0.10
_exptl_crystal_size_min 0.07
_refine_diff_density_max 2.251
_refine_diff_density_min -1.978
_refine_diff_density_rms 0.168
_refine_ls_abs_structure_details
;
 Refined as an inversion twin.
;
_refine_ls_abs_structure_Flack 0.121(19)
_refine_ls_extinction_coef 0.00087(12)
_refine_ls_extinction_expression Fc^*^=kFc[1+0.001xFc^2^\l^3^/sin(2\q)]^-1/4^
_refine_ls_extinction_method SHELXL
_refine_ls_goodness_of_fit_ref 1.025
_refine_ls_hydrogen_treatment constr
_refine_ls_matrix_type full
_refine_ls_number_parameters 1104
_refine_ls_number_reflns 17911
_refine_ls_number_restraints 15
_refine_ls_restrained_S_all 1.025
_refine_ls_R_factor_all 0.0508
_refine_ls_R_factor_gt 0.0469
_refine_ls_shift/su_max 0.000
_refine_ls_shift/su_mean 0.000
_refine_ls_structure_factor_coef Fsqd
_refine_ls_weighting_details 'w=1/[\s^2^(Fo^2^)+(0.0580P)^2^+22.7451P] where P=(Fo^2^+2Fc^2^)/3'
_refine_ls_weighting_scheme calc
_refine_ls_wR_factor_gt 0.1151
_refine_ls_wR_factor_ref 0.1181
_reflns_Friedel_coverage 0.942
_reflns_Friedel_fraction_full 0.999
_reflns_Friedel_fraction_max 0.999
_reflns_number_gt 16811
_reflns_number_total 17911
_reflns_threshold_expression 'I > 2\s(I)'
_cod_data_source_file c8dt00715b2.cif
_cod_data_source_block Compound3
_cod_depositor_comments 'Adding full bibliography for 7045984--7045986.cif.'
_cod_database_code 7045986
_shelx_space_group_comment
;
The symmetry employed for this shelxl refinement is uniquely defined
by the following loop, which should always be used as a source of
symmetry information in preference to the above space-group names.
They are only intended as comments.
;
_shelxl_version_number 2014-3

loop_
_space_group_symop_operation_xyz
'x, y, z'
'-x, y+1/2, -z'

loop_
_atom_site_label
_atom_site_type_symbol
_atom_site_fract_x
_atom_site_fract_y
_atom_site_fract_z
_atom_site_U_iso_or_equiv
_atom_site_adp_type
_atom_site_occupancy
_atom_site_site_symmetry_order
_atom_site_calc_flag
_atom_site_refinement_flags_posn
_atom_site_refinement_flags_adp
_atom_site_refinement_flags_occupancy
_atom_site_disorder_assembly
_atom_site_disorder_group
Sb1 Sb 0.55899(5) 0.43901(4) 0.50471(4) 0.02340(14) Uani 1 1 d . . . . .
Sb2 Sb 0.60772(5) 0.09485(4) 0.43627(4) 0.02423(14) Uani 1 1 d . . . . .
Sb3 Sb 0.84281(5) 0.11225(5) 0.98718(5) 0.03211(18) Uani 1 1 d . . . . .
Ge1 Ge 0.50504(8) 0.42549(7) 0.68327(8) 0.0297(2) Uani 1 1 d . . . . .
Ge2 Ge 0.83288(10) 0.07107(7) 0.57753(8) 0.0328(3) Uani 1 1 d . . . . .
Ge3 Ge 0.87034(9) 0.28520(8) 1.00106(8) 0.0348(3) Uani 1 1 d . . . . .
V1 V 0.48646(12) 0.13256(10) 0.57215(12) 0.0226(3) Uani 1 1 d . . . . .
V2 V 0.62489(12) 0.09448(11) 0.81329(11) 0.0233(3) Uani 1 1 d . . . . .
V3 V 0.47867(12) 0.26013(10) 0.74578(12) 0.0224(3) Uani 1 1 d . . . . .
V4 V 0.43718(12) 0.27737(10) 0.54558(11) 0.0228(3) Uani 1 1 d . . . . .
V5 V 0.78780(12) 0.24368(10) 0.49954(11) 0.0222(3) Uani 1 1 d . . . . .
V6 V 0.97574(12) 0.20525(11) 0.86908(11) 0.0249(4) Uani 1 1 d . . . . .
V7 V 0.86588(12) 0.07040(11) 0.79253(12) 0.0244(3) Uani 1 1 d . . . . .
V8 V 0.91252(12) 0.35987(11) 0.83181(12) 0.0240(4) Uani 1 1 d . . . . .
V9 V 0.79284(12) 0.37808(10) 0.58389(11) 0.0219(3) Uani 1 1 d . . . . .
V10 V 0.63240(13) 0.23439(11) 0.91105(12) 0.0249(4) Uani 1 1 d . . . . .
V11 V 0.65969(12) 0.03456(10) 0.66795(12) 0.0231(3) Uani 1 1 d . . . . .
V12 V 0.75128(12) 0.44831(10) 0.73427(11) 0.0235(3) Uani 1 1 d . . . . .
V13 V 0.68400(12) 0.38389(10) 0.87317(12) 0.0236(3) Uani 1 1 d . . . . .
V14 V 0.94770(12) 0.21957(10) 0.68432(11) 0.0224(3) Uani 1 1 d . . . . .
V15 V 0.57588(12) 0.26831(10) 0.45132(11) 0.0225(3) Uani 1 1 d . . . . .
O1 O 0.5208(5) 0.3393(4) 0.5072(5) 0.0267(15) Uani 1 1 d . . . . .
O2 O 0.6847(5) 0.4245(5) 0.6074(5) 0.0263(15) Uani 1 1 d . . . . .
O3 O 0.4915(5) 0.4693(5) 0.5834(5) 0.0293(16) Uani 1 1 d . . . . .
O4 O 0.4694(5) 0.3371(4) 0.6570(5) 0.0266(15) Uani 1 1 d . . . . .
O5 O 0.6274(5) 0.4311(5) 0.7541(5) 0.0270(15) Uani 1 1 d . . . . .
O6 O 0.4309(6) 0.4617(5) 0.7257(6) 0.037(2) Uani 1 1 d . . . . .
O7 O 0.5940(5) 0.0821(4) 0.5513(5) 0.0272(16) Uani 1 1 d . . . . .
O8 O 0.6682(5) 0.1897(4) 0.4723(5) 0.0277(16) Uani 1 1 d . . . . .
O9 O 0.7366(6) 0.0491(5) 0.4754(5) 0.0299(16) Uani 1 1 d . . . . .
O10 O 0.7889(5) 0.0552(5) 0.6632(5) 0.0276(16) Uani 1 1 d . . . . .
O11 O 0.8584(5) 0.1621(5) 0.5786(5) 0.0267(15) Uani 1 1 d . . . . .
O12 O 0.9251(7) 0.0210(6) 0.5848(8) 0.048(2) Uani 1 1 d . . . . .
O13 O 0.7165(5) 0.1529(5) 0.9145(5) 0.0288(16) Uani 1 1 d . . . . .
O14 O 0.8984(5) 0.1320(5) 0.8994(5) 0.0277(16) Uani 1 1 d . . . . .
O15 O 0.8899(5) 0.2017(5) 1.0530(5) 0.0302(17) Uani 1 1 d . . . . .
O16 O 0.7467(5) 0.2996(4) 0.9511(5) 0.0279(16) Uani 1 1 d . . . . .
O17 O 0.9170(5) 0.2821(5) 0.9182(5) 0.0291(16) Uani 1 1 d . . . . .
O18 O 0.9285(7) 0.3446(6) 1.0806(6) 0.041(2) Uani 1 1 d . . . . .
O19 O 0.7818(6) 0.5315(5) 0.7490(6) 0.0345(18) Uani 1 1 d . . . . .
O20 O 0.3259(6) 0.2877(5) 0.4816(6) 0.0338(18) Uani 1 1 d . . . . .
O21 O 0.6967(5) 0.3197(4) 0.4941(5) 0.0245(14) Uani 1 1 d . . . . .
O22 O 0.6755(6) 0.4414(5) 0.9432(5) 0.0349(18) Uani 1 1 d . . . . .
O23 O 0.5518(5) 0.1796(4) 0.8117(5) 0.0259(15) Uani 1 1 d . . . . .
O24 O 0.9578(5) 0.2805(5) 0.7839(5) 0.0276(16) Uani 1 1 d . . . . .
O25 O 0.3801(6) 0.2632(5) 0.7638(5) 0.0286(16) Uani 1 1 d . . . . .
O26 O 0.8501(5) 0.3973(4) 0.7115(5) 0.0261(15) Uani 1 1 d . . . . .
O27 O 0.7371(5) 0.0589(5) 0.7920(5) 0.0268(15) Uani 1 1 d . . . . .
O28 O 0.5244(5) 0.2757(5) 0.3440(5) 0.0282(16) Uani 1 1 d . . . . .
O29 O 0.5556(5) 0.0835(4) 0.6859(5) 0.0274(16) Uani 1 1 d . . . . .
O30 O 0.4503(5) 0.2079(4) 0.6360(5) 0.0263(15) Uani 1 1 d . . . . .
O31 O 0.9381(5) 0.1442(4) 0.7635(5) 0.0244(15) Uani 1 1 d . . . . .
O32 O 1.0538(5) 0.2164(5) 0.6811(5) 0.0286(16) Uani 1 1 d . . . . .
O33 O 0.4975(5) 0.2082(4) 0.4936(5) 0.0231(14) Uani 1 1 d . . . . .
O34 O 0.9284(6) -0.0004(5) 0.8267(6) 0.0365(19) Uani 1 1 d . . . . .
O35 O 0.7979(5) 0.3964(4) 0.8475(5) 0.0273(15) Uani 1 1 d . . . . .
O36 O 0.5973(6) 0.2272(5) 0.9937(6) 0.0362(19) Uani 1 1 d . . . . .
O37 O 0.3907(5) 0.0867(5) 0.5166(5) 0.0299(16) Uani 1 1 d . . . . .
O38 O 1.0880(6) 0.1994(6) 0.9350(5) 0.0362(19) Uani 1 1 d . . . . .
O39 O 0.6390(6) -0.0494(4) 0.6561(5) 0.0318(17) Uani 1 1 d . . . . .
O40 O 0.8176(6) 0.2484(5) 0.4144(6) 0.0330(17) Uani 1 1 d . . . . .
O41 O 0.8730(5) 0.2936(4) 0.6025(5) 0.0239(15) Uani 1 1 d . . . . .
O42 O 1.0034(5) 0.4102(5) 0.8845(5) 0.0337(19) Uani 1 1 d . . . . .
O43 O 0.5871(6) 0.0337(5) 0.8617(6) 0.0301(16) Uani 1 1 d . . . . .
O44 O 0.5808(5) 0.3161(4) 0.8366(5) 0.0241(14) Uani 1 1 d . . . . .
O45 O 0.8308(5) 0.4363(5) 0.5322(5) 0.0303(16) Uani 1 1 d . . . . .
Ni1 Ni 0.72833(11) 0.55040(9) 0.27165(11) 0.0333(3) Uani 1 1 d . . . . .
N1 N 0.7187(10) 0.4493(7) 0.2086(11) 0.057(4) Uani 1 1 d . . . . .
H1E H 0.6729 0.4498 0.1518 0.069 Uiso 0.55 1 calc R U P A 1
H1F H 0.7767 0.4366 0.2068 0.069 Uiso 0.55 1 calc R U P A 1
H1G H 0.7238 0.4549 0.1546 0.069 Uiso 0.45 1 calc R U P B 2
H1H H 0.7681 0.4209 0.2434 0.069 Uiso 0.45 1 calc R U P B 2
C1 C 0.689(2) 0.3976(13) 0.2702(19) 0.042(5) Uani 0.55 1 d . . P C 1
H1A H 0.6689 0.3510 0.2403 0.051 Uiso 0.55 1 calc R U P C 1
H1B H 0.7447 0.3899 0.3278 0.051 Uiso 0.55 1 calc R U P C 1
C1' C 0.620(2) 0.4143(18) 0.195(2) 0.048(8) Uani 0.45 1 d . . P C 2
H1C H 0.5663 0.4364 0.1445 0.057 Uiso 0.45 1 calc R U P C 2
H1D H 0.6211 0.3626 0.1844 0.057 Uiso 0.45 1 calc R U P C 2
C2 C 0.6120(11) 0.4300(9) 0.2851(10) 0.048(3) Uani 1 1 d . . . . .
H2A H 0.5939 0.3997 0.3263 0.057 Uiso 0.55 1 calc R U P C 1
H2B H 0.5554 0.4324 0.2274 0.057 Uiso 0.55 1 calc R U P C 1
H2C H 0.5452 0.4181 0.2786 0.057 Uiso 0.45 1 calc R U P C 2
H2D H 0.6559 0.3968 0.3299 0.057 Uiso 0.45 1 calc R U P C 2
N2 N 0.6327(9) 0.5002(6) 0.3221(9) 0.043(3) Uani 1 1 d . . . . .
H2E H 0.6606 0.4978 0.3830 0.052 Uiso 1 1 calc R U . . .
H2F H 0.5769 0.5256 0.3065 0.052 Uiso 1 1 calc R U . . .
N11 N 0.6132(7) 0.5923(7) 0.1598(7) 0.037(2) Uani 1 1 d . . . . .
H11C H 0.5661 0.5589 0.1367 0.045 Uiso 1 1 calc R U . . .
H11D H 0.5871 0.6306 0.1767 0.045 Uiso 1 1 calc R U . . .
C11 C 0.6511(10) 0.6136(11) 0.0919(10) 0.054(4) Uani 1 1 d . . . . .
H11A H 0.6550 0.5715 0.0566 0.065 Uiso 1 1 calc R U . . .
H11B H 0.6067 0.6484 0.0503 0.065 Uiso 1 1 calc R U . . .
C12 C 0.7474(10) 0.6451(11) 0.1353(11) 0.056(4) Uani 1 1 d . . . . .
H12A H 0.7422 0.6905 0.1641 0.067 Uiso 1 1 calc R U . . .
H12B H 0.7749 0.6553 0.0898 0.067 Uiso 1 1 calc R U . . .
N12 N 0.8135(7) 0.5951(6) 0.2050(7) 0.035(2) Uani 1 1 d . . . . .
H12C H 0.8651 0.6191 0.2446 0.042 Uiso 1 1 calc R U . . .
H12D H 0.8358 0.5603 0.1786 0.042 Uiso 1 1 calc R U . . .
N21 N 0.7394(8) 0.6415(7) 0.3529(7) 0.040(2) Uani 1 1 d . . . . .
H21C H 0.7596 0.6796 0.3300 0.048 Uiso 1 1 calc R U . . .
H21D H 0.6806 0.6520 0.3543 0.048 Uiso 1 1 calc R U . . .
C21 C 0.8105(10) 0.6260(9) 0.4452(9) 0.044(3) Uani 1 1 d . . . . .
H21A H 0.7791 0.5982 0.4786 0.053 Uiso 1 1 calc R U . . .
H21B H 0.8352 0.6709 0.4780 0.053 Uiso 1 1 calc R U . . .
C22 C 0.8925(9) 0.5842(9) 0.4370(10) 0.048(4) Uani 1 1 d . . . . .
H22A H 0.9274 0.6139 0.4085 0.058 Uiso 1 1 calc R U . . .
H22B H 0.9388 0.5700 0.4972 0.058 Uiso 1 1 calc R U . . .
N22 N 0.8531(8) 0.5205(7) 0.3820(9) 0.047(3) Uani 1 1 d . . . . .
H22C H 0.8379 0.4869 0.4151 0.056 Uiso 1 1 calc R U . . .
H22D H 0.8979 0.5018 0.3628 0.056 Uiso 1 1 calc R U . . .
Ni2 Ni 1.15198(16) 0.43037(11) 0.70539(15) 0.0524(5) Uani 1 1 d . . . . .
N31 N 1.2704(14) 0.4637(12) 0.8130(13) 0.083(5) Uiso 1 1 d D . . . .
H31E H 1.3260 0.4523 0.8055 0.099 Uiso 0.55 1 calc R U P D 1
H31F H 1.2686 0.5116 0.8199 0.099 Uiso 0.55 1 calc R U P D 1
H31G H 1.3135 0.4856 0.7941 0.099 Uiso 0.45 1 calc R U P E 2
H31H H 1.2523 0.4950 0.8467 0.099 Uiso 0.45 1 calc R U P E 2
C31 C 1.265(2) 0.4242(17) 0.8962(19) 0.065(7) Uiso 0.6 1 d D . P F 1
H31A H 1.3290 0.4273 0.9470 0.078 Uiso 0.6 1 calc R U P F 1
H31B H 1.2164 0.4473 0.9147 0.078 Uiso 0.6 1 calc R U P F 1
C31' C 1.317(3) 0.396(2) 0.869(4) 0.081(15) Uiso 0.4 1 d D . P F 2
H31C H 1.3561 0.3703 0.8412 0.098 Uiso 0.4 1 calc R U P F 2
H31D H 1.3610 0.4101 0.9307 0.098 Uiso 0.4 1 calc R U P F 2
C32 C 1.2393(13) 0.3488(11) 0.8738(13) 0.069(5) Uani 1 1 d D . . . .
H32A H 1.2950 0.3234 0.8688 0.083 Uiso 0.55 1 calc R U P F 1
H32B H 1.2246 0.3264 0.9226 0.083 Uiso 0.55 1 calc R U P F 1
H32C H 1.2950 0.3234 0.8688 0.083 Uiso 0.45 1 calc R U P F 1
H32D H 1.2246 0.3264 0.9226 0.083 Uiso 0.45 1 calc R U P F 1
N32 N 1.1550(7) 0.3424(7) 0.7893(8) 0.039(2) Uani 1 1 d . . . . .
H32E H 1.0998 0.3415 0.8003 0.047 Uiso 1 1 calc R U . . .
H32F H 1.1587 0.3011 0.7615 0.047 Uiso 1 1 calc R U . . .
N41 N 1.2353(8) 0.3786(8) 0.6423(8) 0.047(3) Uani 1 1 d . . . . .
H41C H 1.2588 0.4109 0.6138 0.056 Uiso 1 1 calc R U . . .
H41D H 1.2862 0.3552 0.6836 0.056 Uiso 1 1 calc R U . . .
C41 C 1.1704(14) 0.3285(12) 0.5776(12) 0.064(5) Uani 1 1 d . . . . .
H41A H 1.1985 0.3148 0.5335 0.077 Uiso 1 1 calc R U . . .
H41B H 1.1640 0.2849 0.6094 0.077 Uiso 1 1 calc R U . . .
C42 C 1.0769(11) 0.3591(14) 0.5317(13) 0.076(7) Uani 1 1 d . . . . .
H42A H 1.0818 0.3977 0.4921 0.091 Uiso 1 1 calc R U . . .
H42B H 1.0325 0.3225 0.4936 0.091 Uiso 1 1 calc R U . . .
N42 N 1.0381(8) 0.3869(9) 0.5928(10) 0.062(4) Uani 1 1 d . . . . .
H42C H 1.0080 0.3516 0.6109 0.074 Uiso 1 1 calc R U . . .
H42D H 0.9936 0.4212 0.5654 0.074 Uiso 1 1 calc R U . . .
N51 N 1.0391(13) 0.4818(10) 0.7371(12) 0.042(4) Uani 0.7 1 d . U P G 1
H51E H 0.9878 0.4518 0.7246 0.051 Uiso 0.7 1 calc R U P G 1
H51F H 1.0620 0.4923 0.7966 0.051 Uiso 0.7 1 calc R U P G 1
C51 C 1.007(2) 0.5477(13) 0.6842(18) 0.059(6) Uani 0.7 1 d . . P G 1
H51A H 0.9799 0.5808 0.7163 0.070 Uiso 0.7 1 calc R U P G 1
H51B H 0.9550 0.5363 0.6256 0.070 Uiso 0.7 1 calc R U P G 1
C52 C 1.089(2) 0.5834(15) 0.669(2) 0.063(7) Uani 0.7 1 d . . P G 1
H52A H 1.0643 0.6230 0.6258 0.076 Uiso 0.7 1 calc R U P G 1
H52B H 1.1359 0.6030 0.7261 0.076 Uiso 0.7 1 calc R U P G 1
N52 N 1.1375(12) 0.5294(9) 0.6330(11) 0.038(3) Uani 0.7 1 d . . P G 1
H52E H 1.1971 0.5454 0.6388 0.046 Uiso 0.7 1 calc R U P G 1
H52F H 1.1018 0.5222 0.5736 0.046 Uiso 0.7 1 calc R U P G 1
N51' N 1.102(3) 0.500(2) 0.784(3) 0.047(9) Uani 0.3 1 d . U P G 2
H51G H 1.0362 0.5011 0.7603 0.056 Uiso 0.3 1 calc R U P G 2
H51H H 1.1220 0.4830 0.8410 0.056 Uiso 0.3 1 calc R U P G 2
C51' C 1.142(4) 0.574(3) 0.784(3) 0.049(12) Uani 0.3 1 d . . P G 2
H51C H 1.0991 0.6099 0.7941 0.059 Uiso 0.3 1 calc R U P G 2
H51D H 1.2076 0.5783 0.8321 0.059 Uiso 0.3 1 calc R U P G 2
C52' C 1.146(4) 0.582(2) 0.695(3) 0.035(9) Uani 0.3 1 d . . P G 2
H52C H 1.1716 0.6298 0.6897 0.042 Uiso 0.3 1 calc R U P G 2
H52D H 1.0802 0.5775 0.6477 0.042 Uiso 0.3 1 calc R U P G 2
N52' N 1.213(3) 0.524(2) 0.684(2) 0.038(8) Uani 0.3 1 d . . P G 2
H52G H 1.2744 0.5291 0.7253 0.045 Uiso 0.3 1 calc R U P G 2
H52H H 1.2138 0.5248 0.6282 0.045 Uiso 0.3 1 calc R U P G 2
Ni3 Ni 0.23422(10) 0.25689(10) 0.19617(10) 0.0330(3) Uani 1 1 d . . . . .
N61 N 0.3429(7) 0.3314(6) 0.2064(7) 0.039(2) Uani 1 1 d . . . . .
H61C H 0.3541 0.3601 0.2547 0.047 Uiso 1 1 calc R U . . .
H61D H 0.3990 0.3087 0.2132 0.047 Uiso 1 1 calc R U . . .
C61 C 0.3083(10) 0.3738(8) 0.1230(10) 0.047(3) Uani 1 1 d . . . . .
H61A H 0.3132 0.3455 0.0732 0.056 Uiso 1 1 calc R U . . .
H61B H 0.3487 0.4169 0.1310 0.056 Uiso 1 1 calc R U . . .
C62 C 0.2054(11) 0.3944(9) 0.1014(10) 0.049(4) Uani 1 1 d . . . . .
H62A H 0.1797 0.4202 0.0436 0.059 Uiso 1 1 calc R U . . .
H62B H 0.2014 0.4262 0.1486 0.059 Uiso 1 1 calc R U . . .
N62 N 0.1464(7) 0.3287(6) 0.0955(6) 0.035(2) Uani 1 1 d . . . . .
H62C H 0.1286 0.3086 0.0403 0.042 Uiso 1 1 calc R U . . .
H62D H 0.0917 0.3398 0.1050 0.042 Uiso 1 1 calc R U . . .
N71 N 0.1135(8) 0.1933(9) 0.1902(9) 0.054(3) Uani 1 1 d . . . . .
H71E H 0.0603 0.2024 0.1397 0.064 Uiso 0.6 1 calc R U P H 1
H71F H 0.1276 0.1461 0.1927 0.064 Uiso 0.6 1 calc R U P H 1
H71G H 0.0747 0.1869 0.1315 0.064 Uiso 0.4 1 calc R U P I 2
H71H H 0.1363 0.1498 0.2133 0.064 Uiso 0.4 1 calc R U P I 2
C71 C 0.098(3) 0.2187(16) 0.277(3) 0.057(8) Uani 0.6 1 d . . P J 1
H71A H 0.1450 0.1934 0.3296 0.068 Uiso 0.6 1 calc R U P J 1
H71B H 0.0323 0.2057 0.2715 0.068 Uiso 0.6 1 calc R U P J 1
C72 C 0.1133(18) 0.3043(18) 0.2938(18) 0.055(6) Uani 0.6 1 d . U P J 1
H72A H 0.0661 0.3320 0.2440 0.065 Uiso 0.6 1 calc R U P J 1
H72B H 0.1096 0.3188 0.3513 0.065 Uiso 0.6 1 calc R U P J 1
C71' C 0.060(3) 0.217(3) 0.231(3) 0.061(16) Uani 0.4 1 d . . P J 2
H71C H 0.0217 0.1781 0.2426 0.074 Uiso 0.4 1 calc R U P J 2
H71D H 0.0148 0.2541 0.1948 0.074 Uiso 0.4 1 calc R U P J 2
C72' C 0.135(2) 0.250(3) 0.325(2) 0.046(8) Uani 0.4 1 d . U P J 2
H72C H 0.1766 0.2128 0.3636 0.055 Uiso 0.4 1 calc R U P J 2
H72D H 0.0988 0.2738 0.3580 0.055 Uiso 0.4 1 calc R U P J 2
N72 N 0.2000(10) 0.3094(11) 0.2957(8) 0.066(5) Uani 1 1 d . . . . .
H72E H 0.2414 0.2932 0.3499 0.079 Uiso 1 1 calc R U . J 1
H72F H 0.2130 0.3565 0.2931 0.079 Uiso 1 1 calc R U . J 1
N81 N 0.2675(7) 0.1986(6) 0.0990(6) 0.030(2) Uani 1 1 d . . . . .
H81C H 0.2132 0.1922 0.0487 0.036 Uiso 1 1 calc R U . . .
H81D H 0.3119 0.2225 0.0839 0.036 Uiso 1 1 calc R U . . .
C81 C 0.3074(9) 0.1285(8) 0.1394(9) 0.040(3) Uani 1 1 d . . . . .
H81A H 0.3412 0.1057 0.1043 0.049 Uiso 1 1 calc R U . . .
H81B H 0.2540 0.0969 0.1382 0.049 Uiso 1 1 calc R U . . .
C82 C 0.3775(8) 0.1396(8) 0.2349(8) 0.037(3) Uani 1 1 d . . . . .
H82A H 0.3994 0.0930 0.2641 0.044 Uiso 1 1 calc R U . . .
H82B H 0.4350 0.1660 0.2355 0.044 Uiso 1 1 calc R U . . .
N82 N 0.3302(7) 0.1795(6) 0.2842(7) 0.036(2) Uani 1 1 d . . . . .
H82C H 0.3756 0.2018 0.3319 0.044 Uiso 1 1 calc R U . . .
H82D H 0.2960 0.1494 0.3051 0.044 Uiso 1 1 calc R U . . .
O51 O 0.8808(14) 0.3239(10) 0.2944(9) 0.099(6) Uani 1 1 d . . . . .
O52 O 0.7728(12) 0.2289(11) 1.1633(9) 0.089(5) Uani 1 1 d . . . . .
O53 O 0.6126(16) 0.0759(11) 1.0386(10) 0.108(6) Uani 1 1 d . . . . .
O54 O 0.8562(10) 0.4843(8) 1.0670(9) 0.075(4) Uani 1 1 d . . . . .
O55 O 0.6256(12) 0.2129(10) 0.2503(11) 0.087(5) Uani 1 1 d . . . . .
O56 O 1.0333(15) -0.0545(13) 0.7233(14) 0.057(5) Uani 0.6 1 d . . P K 1
O56' O 0.972(2) -0.0844(16) 0.7064(17) 0.054(7) Uani 0.4 1 d . . P L 2
O57 O 0.9554(10) 0.5422(10) 0.9358(14) 0.104(6) Uani 1 1 d . . . . .
O58 O 0.4499(19) 0.5790(11) 0.8240(15) 0.094(7) Uani 0.75 1 d . . P . .
O59 O 0.4730(14) 0.2660(15) 1.0810(15) 0.102(9) Uani 0.75 1 d . . P . .
O60 O 0.7002(18) 0.234(2) 0.6945(19) 0.083(10) Uani 0.5 1 d . . P . .

loop_
_atom_site_aniso_label
_atom_site_aniso_U_11
_atom_site_aniso_U_22
_atom_site_aniso_U_33
_atom_site_aniso_U_23
_atom_site_aniso_U_13
_atom_site_aniso_U_12
Sb1 0.0231(3) 0.0205(3) 0.0268(3) 0.0026(3) 0.0098(2) 0.0006(2)
Sb2 0.0260(3) 0.0222(4) 0.0242(3) -0.0009(3) 0.0093(2) -0.0004(3)
Sb3 0.0305(3) 0.0377(5) 0.0290(3) 0.0037(3) 0.0124(3) 0.0032(3)
Ge1 0.0274(5) 0.0237(6) 0.0337(6) 0.0048(5) 0.0071(4) -0.0018(4)
Ge2 0.0513(7) 0.0232(6) 0.0237(5) -0.0012(4) 0.0141(5) -0.0091(5)
Ge3 0.0300(6) 0.0438(8) 0.0328(6) 0.0085(5) 0.0144(5) 0.0052(5)
V1 0.0213(7) 0.0194(9) 0.0264(8) 0.0003(6) 0.0086(6) -0.0002(6)
V2 0.0240(7) 0.0217(9) 0.0265(7) 0.0031(7) 0.0122(6) 0.0017(7)
V3 0.0209(7) 0.0212(9) 0.0266(8) 0.0007(7) 0.0108(6) 0.0016(6)
V4 0.0204(7) 0.0226(9) 0.0251(8) 0.0017(7) 0.0085(6) 0.0001(6)
V5 0.0215(7) 0.0236(9) 0.0218(7) -0.0006(6) 0.0088(6) -0.0004(6)
V6 0.0198(7) 0.0317(10) 0.0225(8) 0.0003(7) 0.0075(6) 0.0007(7)
V7 0.0220(7) 0.0257(9) 0.0260(8) 0.0026(7) 0.0097(6) 0.0030(6)
V8 0.0215(7) 0.0273(10) 0.0230(8) -0.0026(7) 0.0084(6) -0.0018(6)
V9 0.0207(7) 0.0224(9) 0.0230(7) -0.0007(6) 0.0089(6) -0.0019(6)
V10 0.0264(8) 0.0255(10) 0.0252(8) 0.0014(7) 0.0127(6) 0.0022(7)
V11 0.0233(7) 0.0204(9) 0.0263(8) 0.0011(6) 0.0103(6) 0.0002(6)
V12 0.0236(7) 0.0224(9) 0.0252(8) -0.0027(7) 0.0101(6) -0.0018(6)
V13 0.0242(8) 0.0231(9) 0.0251(8) -0.0019(7) 0.0113(6) -0.0005(7)
V14 0.0192(7) 0.0253(9) 0.0235(7) 0.0002(6) 0.0089(6) 0.0022(6)
V15 0.0205(7) 0.0224(9) 0.0235(8) 0.0005(7) 0.0075(6) -0.0001(6)
O1 0.027(4) 0.017(4) 0.036(4) 0.000(3) 0.012(3) 0.002(3)
O2 0.020(3) 0.029(4) 0.026(3) -0.008(3) 0.005(3) 0.001(3)
O3 0.029(4) 0.025(4) 0.037(4) -0.001(3) 0.016(3) 0.002(3)
O4 0.029(4) 0.027(4) 0.023(3) 0.003(3) 0.010(3) -0.002(3)
O5 0.032(3) 0.025(4) 0.028(3) 0.001(3) 0.016(3) 0.000(3)
O6 0.028(4) 0.041(6) 0.045(5) 0.001(4) 0.016(4) 0.003(3)
O7 0.031(3) 0.027(4) 0.027(3) 0.001(3) 0.015(3) 0.009(3)
O8 0.020(3) 0.025(4) 0.041(4) -0.001(3) 0.014(3) -0.001(3)
O9 0.034(4) 0.028(4) 0.033(4) 0.002(3) 0.019(3) 0.004(3)
O10 0.020(3) 0.029(4) 0.031(4) -0.001(3) 0.007(3) 0.000(3)
O11 0.022(3) 0.032(5) 0.022(3) 0.004(3) 0.004(3) -0.001(3)
O12 0.043(5) 0.039(6) 0.072(7) 0.002(5) 0.033(5) 0.013(4)
O13 0.023(3) 0.030(5) 0.030(4) 0.000(3) 0.007(3) 0.003(3)
O14 0.026(3) 0.032(5) 0.027(3) -0.002(3) 0.012(3) -0.005(3)
O15 0.025(4) 0.039(5) 0.025(4) -0.004(3) 0.007(3) 0.002(3)
O16 0.029(4) 0.024(4) 0.032(4) 0.001(3) 0.013(3) -0.003(3)
O17 0.028(3) 0.028(4) 0.032(4) 0.001(3) 0.012(3) 0.003(3)
O18 0.038(5) 0.048(6) 0.034(4) -0.005(4) 0.010(4) -0.006(4)
O19 0.034(4) 0.032(5) 0.044(5) -0.010(4) 0.022(4) -0.006(3)
O20 0.029(4) 0.032(5) 0.038(4) 0.006(4) 0.010(3) 0.003(3)
O21 0.027(3) 0.021(4) 0.026(3) 0.001(3) 0.011(3) 0.000(3)
O22 0.037(4) 0.040(5) 0.030(4) 0.000(4) 0.016(3) 0.003(4)
O23 0.028(4) 0.027(4) 0.025(3) 0.000(3) 0.012(3) 0.004(3)
O24 0.028(3) 0.034(5) 0.023(3) 0.006(3) 0.012(3) 0.007(3)
O25 0.029(4) 0.028(4) 0.033(4) -0.003(3) 0.016(3) 0.000(3)
O26 0.024(3) 0.025(4) 0.029(4) 0.000(3) 0.009(3) -0.001(3)
O27 0.026(3) 0.029(4) 0.025(3) 0.000(3) 0.010(3) 0.008(3)
O28 0.026(3) 0.030(4) 0.027(3) -0.004(3) 0.008(3) -0.003(3)
O29 0.028(3) 0.027(4) 0.030(4) 0.005(3) 0.014(3) 0.005(3)
O30 0.025(3) 0.023(4) 0.029(4) -0.002(3) 0.009(3) 0.001(3)
O31 0.026(3) 0.025(4) 0.023(3) -0.002(3) 0.011(3) -0.003(3)
O32 0.028(4) 0.030(5) 0.032(4) -0.002(3) 0.016(3) 0.000(3)
O33 0.027(3) 0.017(4) 0.028(3) -0.003(3) 0.013(3) 0.000(3)
O34 0.037(4) 0.037(5) 0.035(4) 0.005(4) 0.013(3) 0.003(4)
O35 0.028(3) 0.024(4) 0.030(4) -0.003(3) 0.011(3) -0.001(3)
O36 0.041(4) 0.038(5) 0.034(4) 0.003(4) 0.020(4) 0.001(4)
O37 0.029(3) 0.023(4) 0.034(4) 0.001(3) 0.007(3) 0.001(3)
O38 0.029(4) 0.050(6) 0.029(4) 0.003(4) 0.010(3) 0.001(4)
O39 0.040(4) 0.018(4) 0.035(4) -0.002(3) 0.012(3) 0.000(3)
O40 0.037(4) 0.031(5) 0.036(4) 0.001(3) 0.019(3) -0.002(3)
O41 0.023(3) 0.026(4) 0.023(3) 0.000(3) 0.009(3) 0.003(3)
O42 0.024(3) 0.046(6) 0.031(4) -0.006(4) 0.011(3) -0.005(3)
O43 0.033(4) 0.027(4) 0.037(4) 0.003(3) 0.020(3) 0.002(3)
O44 0.024(3) 0.022(4) 0.026(3) 0.000(3) 0.009(3) 0.001(3)
O45 0.028(3) 0.030(4) 0.034(4) -0.003(3) 0.013(3) 0.001(3)
Ni1 0.0341(7) 0.0269(8) 0.0469(8) 0.0058(6) 0.0246(7) 0.0026(6)
N1 0.065(8) 0.026(6) 0.107(12) -0.006(7) 0.063(8) -0.001(6)
C1 0.054(14) 0.022(12) 0.059(15) 0.006(10) 0.030(12) 0.006(10)
C1' 0.041(14) 0.033(16) 0.053(17) 0.000(13) 0.000(13) -0.018(12)
C2 0.057(8) 0.040(8) 0.053(8) 0.001(7) 0.029(7) -0.009(7)
N2 0.050(6) 0.034(6) 0.066(7) 0.015(5) 0.045(6) 0.004(5)
N11 0.029(4) 0.047(7) 0.040(5) 0.001(5) 0.017(4) 0.006(4)
C11 0.042(7) 0.082(13) 0.041(7) 0.018(7) 0.018(6) 0.003(7)
C12 0.040(7) 0.074(12) 0.058(9) 0.032(8) 0.023(7) -0.008(7)
N12 0.030(4) 0.035(6) 0.042(5) 0.000(5) 0.016(4) -0.007(4)
N21 0.035(5) 0.043(7) 0.040(5) 0.003(5) 0.013(4) 0.004(5)
C21 0.041(6) 0.049(9) 0.043(7) 0.007(6) 0.018(6) -0.001(6)
C22 0.033(6) 0.060(11) 0.056(8) 0.022(7) 0.022(6) 0.006(6)
N22 0.040(6) 0.044(7) 0.065(8) 0.030(6) 0.029(6) 0.018(5)
Ni2 0.0711(12) 0.0337(10) 0.0786(13) -0.0041(9) 0.0578(11) -0.0062(9)
C32 0.055(9) 0.064(13) 0.063(11) -0.002(9) -0.005(8) -0.006(8)
N32 0.029(5) 0.037(6) 0.048(6) -0.002(5) 0.011(4) -0.007(4)
N41 0.027(5) 0.069(9) 0.048(6) -0.007(6) 0.019(5) 0.002(5)
C41 0.068(11) 0.065(13) 0.055(9) -0.016(9) 0.018(8) -0.005(9)
C42 0.035(7) 0.13(2) 0.058(10) 0.011(11) 0.010(7) -0.025(9)
N42 0.028(5) 0.080(11) 0.077(9) 0.047(8) 0.020(6) 0.012(6)
N51 0.042(8) 0.046(11) 0.044(9) 0.000(8) 0.022(7) -0.009(8)
C51 0.080(16) 0.039(13) 0.076(16) 0.006(11) 0.051(14) 0.014(11)
C52 0.082(19) 0.037(14) 0.09(2) 0.004(13) 0.059(19) 0.004(14)
N52 0.045(8) 0.031(8) 0.045(8) 0.005(7) 0.024(7) -0.005(6)
N51' 0.07(2) 0.03(2) 0.06(2) 0.007(17) 0.05(2) 0.028(18)
C51' 0.05(2) 0.03(2) 0.06(3) -0.01(2) 0.01(2) 0.006(19)
C52' 0.05(3) 0.01(2) 0.05(2) -0.002(16) 0.03(2) 0.01(2)
N52' 0.039(18) 0.04(2) 0.040(18) -0.006(15) 0.016(15) 0.005(15)
Ni3 0.0271(6) 0.0423(10) 0.0251(6) 0.0021(6) 0.0050(5) 0.0032(6)
N61 0.032(5) 0.032(6) 0.041(6) -0.008(5) 0.000(4) -0.001(4)
C61 0.043(7) 0.031(7) 0.056(8) 0.000(6) 0.007(6) -0.006(6)
C62 0.054(8) 0.039(8) 0.041(7) -0.006(6) 0.003(6) 0.009(6)
N62 0.033(5) 0.039(6) 0.025(4) 0.002(4) 0.003(4) 0.013(4)
N71 0.032(6) 0.069(10) 0.052(7) 0.020(7) 0.008(5) -0.002(6)
C71 0.07(2) 0.044(16) 0.09(2) -0.022(17) 0.06(2) -0.023(16)
C72 0.041(11) 0.073(19) 0.045(12) 0.008(12) 0.011(10) 0.002(11)
C71' 0.026(17) 0.11(4) 0.034(19) 0.01(2) -0.007(14) -0.02(2)
C72' 0.020(11) 0.08(2) 0.023(12) 0.011(14) -0.004(10) 0.000(14)
N72 0.045(7) 0.112(14) 0.030(6) -0.009(7) 0.001(5) 0.026(8)
N81 0.030(5) 0.027(5) 0.027(4) -0.003(4) 0.005(4) 0.003(4)
C81 0.030(5) 0.034(7) 0.043(7) -0.004(5) -0.002(5) -0.003(5)
C82 0.025(5) 0.039(7) 0.038(6) 0.004(5) 0.003(4) 0.006(5)
N82 0.028(5) 0.035(6) 0.034(5) 0.010(4) -0.001(4) 0.004(4)
O51 0.144(15) 0.108(14) 0.056(8) -0.017(8) 0.050(9) -0.076(12)
O52 0.089(10) 0.125(16) 0.043(6) -0.005(8) 0.013(7) -0.036(10)
O53 0.162(17) 0.107(16) 0.070(9) 0.023(10) 0.061(11) 0.025(13)
O54 0.073(8) 0.066(10) 0.065(8) -0.023(7) 0.001(6) -0.002(7)
O55 0.100(11) 0.087(12) 0.092(11) -0.012(9) 0.057(9) -0.025(9)
O56 0.052(10) 0.069(15) 0.060(11) 0.011(10) 0.031(9) 0.017(10)
O56' 0.073(19) 0.040(16) 0.037(13) 0.000(11) 0.009(13) 0.026(14)
O57 0.054(8) 0.085(13) 0.142(15) -0.042(11) 0.004(9) 0.011(8)
O58 0.17(2) 0.056(12) 0.108(15) -0.033(11) 0.107(16) -0.035(13)
O59 0.066(11) 0.15(2) 0.087(13) -0.049(15) 0.031(10) 0.026(13)
O60 0.048(12) 0.13(3) 0.078(17) 0.039(17) 0.029(12) -0.013(14)

loop_
_atom_type_symbol
_atom_type_description
_atom_type_scat_dispersion_real
_atom_type_scat_dispersion_imag
_atom_type_scat_source
C C 0.0033 0.0016 'International Tables Vol C Tables 4.2.6.8 and 6.1.1.4'
H H 0.0000 0.0000 'International Tables Vol C Tables 4.2.6.8 and 6.1.1.4'
N N 0.0061 0.0033 'International Tables Vol C Tables 4.2.6.8 and 6.1.1.4'
O O 0.0106 0.0060 'International Tables Vol C Tables 4.2.6.8 and 6.1.1.4'
V V 0.3005 0.5294 'International Tables Vol C Tables 4.2.6.8 and 6.1.1.4'
Ni Ni 0.3393 1.1124 'International Tables Vol C Tables 4.2.6.8 and 6.1.1.4'
Ge Ge 0.1547 1.8001 'International Tables Vol C Tables 4.2.6.8 and 6.1.1.4'
Sb Sb -0.5866 1.5461 'International Tables Vol C Tables 4.2.6.8 and 6.1.1.4'

loop_
_geom_angle_atom_site_label_1
_geom_angle_atom_site_label_2
_geom_angle_atom_site_label_3
_geom_angle
O1 Sb1 O3 92.1(3)
O1 Sb1 O2 92.3(3)
O3 Sb1 O2 93.2(3)
O7 Sb2 O9 95.0(3)
O7 Sb2 O8 91.9(3)
O9 Sb2 O8 91.1(3)
O14 Sb3 O13 94.1(3)
O14 Sb3 O15 93.8(3)
O13 Sb3 O15 93.0(3)
O6 Ge1 O5 113.7(4)
O6 Ge1 O4 107.6(4)
O5 Ge1 O4 111.1(4)
O6 Ge1 O3 109.2(4)
O5 Ge1 O3 107.2(4)
O4 Ge1 O3 107.9(4)
O12 Ge2 O11 112.8(5)
O12 Ge2 O10 113.7(5)
O11 Ge2 O10 107.6(4)
O12 Ge2 O9 107.1(5)
O11 Ge2 O9 109.4(4)
O10 Ge2 O9 106.0(3)
O18 Ge3 O16 113.6(4)
O18 Ge3 O17 111.8(4)
O16 Ge3 O17 108.7(4)
O18 Ge3 O15 106.8(4)
O16 Ge3 O15 108.4(4)
O17 Ge3 O15 107.3(4)
O37 V1 O30 108.4(4)
O37 V1 O33 107.8(4)
O30 V1 O33 85.6(3)
O37 V1 O29 107.8(4)
O30 V1 O29 90.0(3)
O33 V1 O29 143.7(3)
O37 V1 O7 104.5(4)
O30 V1 O7 146.9(3)
O33 V1 O7 87.8(3)
O29 V1 O7 76.5(3)
O37 V1 V4 107.9(3)
O30 V1 V4 42.8(2)
O33 V1 V4 43.8(2)
O29 V1 V4 127.8(3)
O7 V1 V4 127.8(3)
O37 V1 V11 110.8(3)
O30 V1 V11 121.5(2)
O33 V1 V11 119.9(2)
O29 V1 V11 37.4(2)
O7 V1 V11 39.1(2)
V4 V1 V11 141.24(8)
O43 V2 O29 107.4(4)
O43 V2 O23 107.1(4)
O29 V2 O23 90.3(3)
O43 V2 O27 109.2(4)
O29 V2 O27 85.4(3)
O23 V2 O27 143.1(4)
O43 V2 O13 104.5(4)
O29 V2 O13 147.8(4)
O23 V2 O13 76.2(3)
O27 V2 O13 88.2(3)
O43 V2 V11 109.4(3)
O29 V2 V11 42.7(2)
O23 V2 V11 127.1(2)
O27 V2 V11 43.4(2)
O13 V2 V11 127.5(2)
O43 V2 V10 108.2(3)
O29 V2 V10 122.9(3)
O23 V2 V10 36.8(2)
O27 V2 V10 121.6(3)
O13 V2 V10 39.5(2)
V11 V2 V10 142.40(8)
O25 V3 O30 107.0(4)
O25 V3 O23 107.0(4)
O30 V3 O23 89.2(3)
O25 V3 O44 110.4(4)
O30 V3 O44 142.4(3)
O23 V3 O44 84.0(3)
O25 V3 O4 106.7(4)
O30 V3 O4 77.2(3)
O23 V3 O4 146.0(3)
O44 V3 O4 88.1(3)
O25 V3 V10 107.8(3)
O30 V3 V10 126.6(2)
O23 V3 V10 42.2(2)
O44 V3 V10 43.0(2)
O4 V3 V10 127.5(2)
O25 V3 V4 111.0(3)
O30 V3 V4 36.8(2)
O23 V3 V4 120.4(2)
O44 V3 V4 121.0(2)
O4 V3 V4 40.4(2)
V10 V3 V4 141.13(8)
O20 V4 O30 110.6(4)
O20 V4 O33 110.0(4)
O30 V4 O33 86.8(3)
O20 V4 O1 110.7(4)
O30 V4 O1 138.7(3)
O33 V4 O1 78.7(3)
O20 V4 O4 110.0(4)
O30 V4 O4 77.3(3)
O33 V4 O4 140.0(3)
O1 V4 O4 89.3(3)
O20 V4 V1 111.3(3)
O30 V4 V1 43.8(2)
O33 V4 V1 44.0(2)
O1 V4 V1 117.3(2)
O4 V4 V1 116.4(2)
O20 V4 V15 115.3(3)
O30 V4 V15 117.3(2)
O33 V4 V15 38.9(2)
O1 V4 V15 39.9(2)
O4 V4 V15 120.5(2)
V1 V4 V15 80.30(7)
O20 V4 V3 115.6(3)
O30 V4 V3 37.1(2)
O33 V4 V3 116.4(2)
O1 V4 V3 119.8(2)
O4 V4 V3 40.2(2)
V1 V4 V3 78.56(7)
V15 V4 V3 128.88(7)
O40 V5 O41 114.1(4)
O40 V5 O21 109.9(4)
O41 V5 O21 84.2(3)
O40 V5 O8 111.6(4)
O41 V5 O8 134.3(3)
O21 V5 O8 79.0(3)
O40 V5 O11 109.6(4)
O41 V5 O11 79.1(3)
O21 V5 O11 140.5(3)
O8 V5 O11 87.6(3)
O40 V5 V9 113.3(3)
O41 V5 V9 42.5(2)
O21 V5 V9 42.6(2)
O8 V5 V9 114.9(2)
O11 V5 V9 117.4(2)
O40 V5 V15 112.6(3)
O41 V5 V15 115.8(2)
O21 V5 V15 39.2(2)
O8 V5 V15 40.2(2)
O11 V5 V15 121.8(2)
V9 V5 V15 79.54(6)
O40 V5 V14 118.4(3)
O41 V5 V14 38.0(2)
O21 V5 V14 115.0(2)
O8 V5 V14 116.6(3)
O11 V5 V14 41.1(2)
V9 V5 V14 78.36(6)
V15 V5 V14 128.98(7)
O38 V6 O24 110.3(4)
O38 V6 O31 114.5(4)
O24 V6 O31 83.8(3)
O38 V6 O14 110.4(4)
O24 V6 O14 139.2(3)
O31 V6 O14 78.9(3)
O38 V6 O17 106.9(4)
O24 V6 O17 78.0(3)
O31 V6 O17 138.3(3)
O14 V6 O17 91.0(3)
O38 V6 V14 113.2(3)
O24 V6 V14 42.2(2)
O31 V6 V14 42.8(2)
O14 V6 V14 117.3(2)
O17 V6 V14 115.7(2)
O38 V6 V7 118.6(4)
O24 V6 V7 114.9(3)
O31 V6 V7 38.6(2)
O14 V6 V7 40.3(2)
O17 V6 V7 121.1(2)
V14 V6 V7 79.24(7)
O38 V6 V8 111.2(4)
O24 V6 V8 37.6(2)
O31 V6 V8 115.2(2)
O14 V6 V8 123.2(3)
O17 V6 V8 40.6(2)
V14 V6 V8 78.12(7)
V7 V6 V8 130.04(8)
O34 V7 O31 112.1(4)
O34 V7 O27 110.9(4)
O31 V7 O27 136.9(4)
O34 V7 O14 105.8(4)
O31 V7 O14 79.5(3)
O27 V7 O14 88.9(3)
O34 V7 O10 105.6(4)
O31 V7 O10 90.0(3)
O27 V7 O10 78.8(3)
O14 V7 O10 148.6(4)
O34 V7 V6 113.9(3)
O31 V7 V6 39.2(2)
O27 V7 V6 118.7(3)
O14 V7 V6 40.3(2)
O10 V7 V6 123.9(3)
O34 V7 V11 110.7(3)
O31 V7 V11 121.3(2)
O27 V7 V11 38.5(2)
O14 V7 V11 123.7(2)
O10 V7 V11 40.5(2)
V6 V7 V11 135.37(8)
O42 V8 O24 108.3(4)
O42 V8 O26 107.5(4)
O24 V8 O26 89.2(3)
O42 V8 O35 109.3(4)
O24 V8 O35 142.1(4)
O26 V8 O35 83.9(3)
O42 V8 O17 105.5(4)
O24 V8 O17 77.9(3)
O26 V8 O17 146.9(3)
O35 V8 O17 87.8(3)
O42 V8 V12 108.2(4)
O24 V8 V12 125.8(2)
O26 V8 V12 41.8(2)
O35 V8 V12 43.0(2)
O17 V8 V12 127.2(2)
O42 V8 V6 108.9(3)
O24 V8 V6 37.5(2)
O26 V8 V6 122.6(3)
O35 V8 V6 122.1(3)
O17 V8 V6 40.6(2)
V12 V8 V6 142.94(8)
O45 V9 O26 109.0(4)
O45 V9 O21 107.8(4)
O26 V9 O21 142.9(3)
O45 V9 O41 108.5(4)
O26 V9 O41 89.7(3)
O21 V9 O41 83.6(3)
O45 V9 O2 105.9(4)
O26 V9 O2 77.0(3)
O21 V9 O2 88.2(3)
O41 V9 O2 145.5(3)
O45 V9 V5 107.8(3)
O26 V9 V5 126.3(3)
O21 V9 V5 42.9(2)
O41 V9 V5 41.6(2)
O2 V9 V5 127.0(2)
O45 V9 V12 110.0(3)
O26 V9 V12 37.7(2)
O21 V9 V12 121.6(2)
O41 V9 V12 122.4(2)
O2 V9 V12 39.4(2)
V5 V9 V12 142.29(8)
O36 V10 O23 110.6(4)
O36 V10 O44 113.8(4)
O23 V10 O44 86.2(3)
O36 V10 O13 108.6(4)
O23 V10 O13 78.0(3)
O44 V10 O13 137.6(3)
O36 V10 O16 107.0(4)
O23 V10 O16 142.4(3)
O44 V10 O16 78.4(3)
O13 V10 O16 90.6(3)
O36 V10 V3 113.1(3)
O23 V10 V3 43.1(2)
O44 V10 V3 44.3(2)
O13 V10 V3 116.1(2)
O16 V10 V3 119.1(2)
O36 V10 V13 115.5(4)
O23 V10 V13 117.4(3)
O44 V10 V13 37.4(2)
O13 V10 V13 121.1(3)
O16 V10 V13 41.0(2)
V3 V10 V13 80.08(7)
O36 V10 V2 113.4(4)
O23 V10 V2 37.7(2)
O44 V10 V2 116.1(2)
O13 V10 V2 40.4(2)
O16 V10 V2 123.7(2)
V3 V10 V2 78.64(7)
V13 V10 V2 130.98(7)
O39 V11 O29 111.1(4)
O39 V11 O27 111.4(4)
O29 V11 O27 85.8(3)
O39 V11 O7 109.3(4)
O29 V11 O7 78.0(3)
O27 V11 O7 139.3(4)
O39 V11 O10 109.3(4)
O29 V11 O10 139.6(4)
O27 V11 O10 78.1(3)
O7 V11 O10 90.5(3)
O39 V11 V2 113.7(3)
O29 V11 V2 42.8(2)
O27 V11 V2 43.7(2)
O7 V11 V2 115.4(2)
O10 V11 V2 116.3(2)
O39 V11 V7 113.3(3)
O29 V11 V7 117.9(3)
O27 V11 V7 38.3(2)
O7 V11 V7 122.5(2)
O10 V11 V7 40.0(2)
V2 V11 V7 79.93(6)
O39 V11 V1 116.4(3)
O29 V11 V1 38.2(2)
O27 V11 V1 115.5(2)
O7 V11 V1 39.9(2)
O10 V11 V1 120.3(2)
V2 V11 V1 77.90(6)
V7 V11 V1 130.17(8)
O19 V12 O26 108.5(4)
O19 V12 O35 111.5(4)
O26 V12 O35 84.6(3)
O19 V12 O2 112.1(4)
O26 V12 O2 78.6(3)
O35 V12 O2 136.3(4)
O19 V12 O5 110.7(4)
O26 V12 O5 140.5(4)
O35 V12 O5 77.9(3)
O2 V12 O5 90.1(3)
O19 V12 V8 110.6(3)
O26 V12 V8 42.5(2)
O35 V12 V8 43.0(2)
O2 V12 V8 115.3(2)
O5 V12 V8 116.7(2)
O19 V12 V9 113.9(3)
O26 V12 V9 38.4(2)
O35 V12 V9 115.1(2)
O2 V12 V9 40.4(2)
O5 V12 V9 122.6(2)
V8 V12 V9 78.39(6)
O19 V12 V13 115.5(3)
O26 V12 V13 116.2(2)
O35 V12 V13 37.7(2)
O2 V12 V13 120.2(2)
O5 V12 V13 40.3(2)
V8 V12 V13 78.99(7)
V9 V12 V13 130.19(8)
O22 V13 O44 113.2(4)
O22 V13 O35 112.8(4)
O44 V13 O35 134.0(3)
O22 V13 O5 105.1(4)
O44 V13 O5 90.4(3)
O35 V13 O5 79.6(3)
O22 V13 O16 103.5(4)
O44 V13 O16 78.1(3)
O35 V13 O16 89.6(3)
O5 V13 O16 151.3(3)
O22 V13 V10 112.8(3)
O44 V13 V10 37.6(2)
O35 V13 V10 118.2(3)
O5 V13 V10 124.1(3)
O16 V13 V10 40.5(2)
O22 V13 V12 112.9(3)
O44 V13 V12 119.6(2)
O35 V13 V12 38.5(2)
O5 V13 V12 41.1(2)
O16 V13 V12 124.6(2)
V10 V13 V12 134.31(8)
O32 V14 O24 106.7(4)
O32 V14 O41 108.7(4)
O24 V14 O41 89.0(3)
O32 V14 O31 108.4(4)
O24 V14 O31 83.5(3)
O41 V14 O31 142.8(3)
O32 V14 O11 106.9(4)
O24 V14 O11 146.3(3)
O41 V14 O11 77.9(3)
O31 V14 O11 88.5(3)
O32 V14 V6 106.2(3)
O24 V14 V6 41.8(2)
O41 V14 V6 126.2(2)
O31 V14 V6 42.8(2)
O11 V14 V6 127.8(2)
O32 V14 V5 112.6(3)
O24 V14 V5 120.4(2)
O41 V14 V5 37.1(2)
O31 V14 V5 121.4(2)
O11 V14 V5 40.7(2)
V6 V14 V5 141.10(7)
O28 V15 O21 109.7(4)
O28 V15 O33 109.1(4)
O21 V15 O33 141.2(3)
O28 V15 O8 105.3(4)
O21 V15 O8 79.4(3)
O33 V15 O8 88.9(3)
O28 V15 O1 109.0(4)
O21 V15 O1 89.7(3)
O33 V15 O1 79.4(3)
O8 V15 O1 145.6(3)
O28 V15 V5 108.3(3)
O21 V15 V5 39.9(2)
O33 V15 V5 122.9(2)
O8 V15 V5 40.0(2)
O1 V15 V5 125.1(2)
O28 V15 V4 113.7(3)
O21 V15 V4 121.5(2)
O33 V15 V4 39.2(2)
O8 V15 V4 122.0(2)
O1 V15 V4 40.2(2)
V5 V15 V4 137.94(7)
V15 O1 Sb1 117.6(4)
V15 O1 V4 99.9(4)
Sb1 O1 V4 142.5(4)
V12 O2 Sb1 141.2(4)
V12 O2 V9 100.2(3)
Sb1 O2 V9 118.4(4)
Ge1 O3 Sb1 123.2(4)
Ge1 O4 V3 125.6(4)
Ge1 O4 V4 133.9(4)
V3 O4 V4 99.4(4)
Ge1 O5 V13 123.8(4)
Ge1 O5 V12 134.2(4)
V13 O5 V12 98.6(3)
Sb2 O7 V11 139.9(4)
Sb2 O7 V1 119.0(4)
V11 O7 V1 101.0(3)
V5 O8 V15 99.8(4)
V5 O8 Sb2 143.9(4)
V15 O8 Sb2 114.6(4)
Ge2 O9 Sb2 122.6(4)
Ge2 O10 V7 124.1(4)
Ge2 O10 V11 135.8(4)
V7 O10 V11 99.5(3)
Ge2 O11 V5 132.7(4)
Ge2 O11 V14 126.8(4)
V5 O11 V14 98.2(4)
Sb3 O13 V10 141.3(4)
Sb3 O13 V2 118.2(4)
V10 O13 V2 100.1(3)
Sb3 O14 V6 140.5(4)
Sb3 O14 V7 119.8(4)
V6 O14 V7 99.4(3)
Ge3 O15 Sb3 123.3(4)
Ge3 O16 V10 133.0(5)
Ge3 O16 V13 124.8(4)
V10 O16 V13 98.4(3)
Ge3 O17 V8 126.7(5)
Ge3 O17 V6 134.2(5)
V8 O17 V6 98.8(3)
V15 O21 V9 150.9(4)
V15 O21 V5 100.9(4)
V9 O21 V5 94.5(3)
V10 O23 V3 94.7(4)
V10 O23 V2 105.5(4)
V3 O23 V2 148.7(4)
V6 O24 V8 104.9(3)
V6 O24 V14 96.0(4)
V8 O24 V14 150.4(4)
V12 O26 V8 95.7(3)
V12 O26 V9 103.9(3)
V8 O26 V9 147.7(5)
V7 O27 V11 103.2(3)
V7 O27 V2 151.7(5)
V11 O27 V2 93.0(3)
V11 O29 V2 94.5(3)
V11 O29 V1 104.5(3)
V2 O29 V1 145.6(5)
V4 O30 V3 106.1(4)
V4 O30 V1 93.5(3)
V3 O30 V1 148.3(4)
V7 O31 V14 150.9(4)
V7 O31 V6 102.2(3)
V14 O31 V6 94.4(4)
V15 O33 V4 101.9(4)
V15 O33 V1 150.3(4)
V4 O33 V1 92.1(3)
V13 O35 V12 103.8(4)
V13 O35 V8 152.0(5)
V12 O35 V8 94.0(3)
V5 O41 V9 95.9(3)
V5 O41 V14 104.8(4)
V9 O41 V14 148.0(4)
V13 O44 V10 104.9(3)
V13 O44 V3 152.9(4)
V10 O44 V3 92.8(3)
N22 Ni1 N11 172.6(5)
N22 Ni1 N2 93.7(5)
N11 Ni1 N2 92.7(5)
N22 Ni1 N21 81.9(5)
N11 Ni1 N21 94.1(5)
N2 Ni1 N21 91.5(5)
N22 Ni1 N12 91.5(4)
N11 Ni1 N12 82.5(4)
N2 Ni1 N12 172.8(5)
N21 Ni1 N12 94.3(4)
N22 Ni1 N1 92.4(6)
N11 Ni1 N1 92.3(6)
N2 Ni1 N1 81.7(5)
N21 Ni1 N1 170.8(5)
N12 Ni1 N1 93.1(5)
C1' N1 Ni1 109.3(15)
C1 N1 Ni1 103.5(12)
C2 C1 N1 106.7(17)
C2 C1' N1 101.6(19)
C1 C2 N2 114.3(16)
N2 C2 C1' 119.3(16)
C2 N2 Ni1 108.6(8)
C11 N11 Ni1 108.6(8)
C12 C11 N11 110.0(12)
C11 C12 N12 110.3(13)
C12 N12 Ni1 106.0(7)
C21 N21 Ni1 108.4(9)
N21 C21 C22 107.8(11)
N22 C22 C21 109.2(11)
C22 N22 Ni1 108.2(8)
N31 Ni2 N52' 65.7(12)
N31 Ni2 N42 174.1(7)
N52' Ni2 N42 116.5(11)
N31 Ni2 N41 94.2(6)
N52' Ni2 N41 86.2(10)
N42 Ni2 N41 80.6(5)
N31 Ni2 N32 84.1(7)
N52' Ni2 N32 149.7(11)
N42 Ni2 N32 93.4(5)
N41 Ni2 N32 94.4(5)
N31 Ni2 N51' 72.2(15)
N52' Ni2 N51' 81.7(15)
N42 Ni2 N51' 113.3(15)
N41 Ni2 N51' 164.6(14)
N32 Ni2 N51' 91.3(11)
N31 Ni2 N52 94.0(8)
N42 Ni2 N52 89.3(6)
N41 Ni2 N52 95.2(6)
N32 Ni2 N52 170.4(5)
N31 Ni2 N51 99.2(8)
N42 Ni2 N51 86.2(6)
N41 Ni2 N51 165.9(6)
N32 Ni2 N51 91.4(6)
N52 Ni2 N51 79.5(6)
C31 N31 Ni2 105.9(16)
C31' N31 Ni2 107(2)
C32 C31 N31 110(2)
C32 C31' N31 109(2)
N32 C32 C31 111.1(19)
N32 C32 C31' 114(3)
C32 N32 Ni2 109.2(11)
C41 N41 Ni2 106.7(10)
C42 C41 N41 111.0(18)
N42 C42 C41 111.5(15)
C42 N42 Ni2 109.3(9)
C51 N51 Ni2 110.3(12)
N51 C51 C52 111(2)
N52 C52 C51 108(2)
C52 N52 Ni2 109.7(14)
C51' N51' Ni2 110(3)
C52' C51' N51' 105(4)
C51' C52' N52' 108(4)
C52' N52' Ni2 104(3)
N61 Ni3 N72 92.0(6)
N61 Ni3 N81 90.5(4)
N72 Ni3 N81 176.8(6)
N61 Ni3 N62 82.4(4)
N72 Ni3 N62 91.4(5)
N81 Ni3 N62 90.8(4)
N61 Ni3 N71 172.0(6)
N72 Ni3 N71 81.3(7)
N81 Ni3 N71 96.4(5)
N62 Ni3 N71 93.3(5)
N61 Ni3 N82 95.7(4)
N72 Ni3 N82 96.2(5)
N81 Ni3 N82 81.5(4)
N62 Ni3 N82 172.2(4)
N71 Ni3 N82 89.3(5)
C61 N61 Ni3 107.4(8)
N61 C61 C62 108.7(13)
C61 C62 N62 109.3(12)
C62 N62 Ni3 107.4(7)
C71' N71 Ni3 117(3)
C71 N71 Ni3 101.4(13)
N71 C71 C72 113(2)
N72 C72 C71 99(2)
N71 C71' C72' 106(3)
C71' C72' N72 105(3)
C72 N72 Ni3 118.9(16)
C72' N72 Ni3 104.3(18)
C81 N81 Ni3 107.5(8)
N81 C81 C82 109.2(11)
N82 C82 C81 109.7(10)
C82 N82 Ni3 109.1(7)

loop_
_geom_bond_atom_site_label_1
_geom_bond_atom_site_label_2
_geom_bond_distance
Sb1 O1 1.966(8)
Sb1 O3 1.986(8)
Sb1 O2 1.990(7)
Sb2 O7 1.962(7)
Sb2 O9 1.979(8)
Sb2 O8 1.984(8)
Sb3 O14 1.936(7)
Sb3 O13 1.955(8)
Sb3 O15 1.970(9)
Ge1 O6 1.658(9)
Ge1 O5 1.748(8)
Ge1 O4 1.748(8)
Ge1 O3 1.753(8)
Ge2 O12 1.636(9)
Ge2 O11 1.753(9)
Ge2 O10 1.771(8)
Ge2 O9 1.771(8)
Ge3 O18 1.671(9)
Ge3 O16 1.730(8)
Ge3 O17 1.732(8)
Ge3 O15 1.751(9)
V1 O37 1.615(8)
V1 O30 1.948(8)
V1 O33 1.955(8)
V1 O29 1.958(8)
V1 O7 2.003(7)
V1 V4 2.811(3)
V1 V11 3.068(2)
V2 O43 1.605(8)
V2 O29 1.927(8)
V2 O23 1.933(8)
V2 O27 1.955(7)
V2 O13 2.009(8)
V2 V11 2.827(2)
V2 V10 3.049(3)
V3 O25 1.608(7)
V3 O30 1.927(8)
V3 O23 1.930(8)
V3 O44 1.967(8)
V3 O4 2.005(8)
V3 V10 2.815(2)
V3 V4 3.067(2)
V4 O20 1.597(8)
V4 O30 1.912(8)
V4 O33 1.947(7)
V4 O1 1.974(8)
V4 O4 2.016(8)
V4 V15 3.012(2)
V5 O40 1.604(8)
V5 O41 1.908(7)
V5 O21 1.953(8)
V5 O8 1.953(8)
V5 O11 2.015(8)
V5 V9 2.859(3)
V5 V15 2.993(2)
V5 V14 3.057(2)
V6 O38 1.608(8)
V6 O24 1.919(8)
V6 O31 1.951(8)
V6 O14 1.977(8)
V6 O17 2.006(8)
V6 V14 2.863(2)
V6 V7 3.016(3)
V6 V8 3.045(3)
V7 O34 1.598(9)
V7 O31 1.924(8)
V7 O27 1.934(8)
V7 O14 1.978(8)
V7 O10 1.981(8)
V7 V11 3.038(2)
V8 O42 1.606(8)
V8 O24 1.922(8)
V8 O26 1.936(8)
V8 O35 1.951(8)
V8 O17 2.005(9)
V8 V12 2.853(3)
V9 O45 1.607(9)
V9 O26 1.939(8)
V9 O21 1.941(8)
V9 O41 1.943(8)
V9 O2 1.998(7)
V9 V12 3.032(2)
V10 O36 1.617(8)
V10 O23 1.897(8)
V10 O44 1.921(8)
V10 O13 1.969(8)
V10 O16 1.997(8)
V10 V13 3.040(3)
V11 O39 1.607(9)
V11 O29 1.923(7)
V11 O27 1.944(8)
V11 O7 1.972(8)
V11 O10 2.000(7)
V12 O19 1.622(9)
V12 O26 1.911(8)
V12 O35 1.951(8)
V12 O2 1.955(7)
V12 O5 2.024(7)
V12 V13 3.041(2)
V13 O22 1.605(9)
V13 O44 1.912(8)
V13 O35 1.915(8)
V13 O5 1.988(8)
V13 O16 2.017(8)
V14 O32 1.608(7)
V14 O24 1.932(8)
V14 O41 1.948(8)
V14 O31 1.951(8)
V14 O11 2.028(8)
V15 O28 1.610(7)
V15 O21 1.928(8)
V15 O33 1.932(7)
V15 O8 1.960(8)
V15 O1 1.961(8)
Ni1 N22 2.102(12)
Ni1 N11 2.111(10)
Ni1 N2 2.120(10)
Ni1 N21 2.127(12)
Ni1 N12 2.130(10)
Ni1 N1 2.135(13)
N1 C1' 1.55(3)
N1 C1 1.57(3)
C1 C2 1.41(3)
C1' C2 1.53(4)
C2 N2 1.43(2)
N11 C11 1.471(16)
C11 C12 1.46(2)
C12 N12 1.508(18)
N21 C21 1.489(17)
C21 C22 1.50(2)
C22 N22 1.47(2)
Ni2 N31 2.05(2)
Ni2 N52' 2.07(4)
Ni2 N42 2.120(16)
Ni2 N41 2.124(11)
Ni2 N32 2.129(12)
Ni2 N51' 2.14(3)
Ni2 N52 2.166(16)
Ni2 N51 2.170(17)
N31 C31 1.56(3)
N31 C31' 1.57(4)
C31 C32 1.48(3)
C31' C32 1.49(4)
C32 N32 1.463(19)
N41 C41 1.46(2)
C41 C42 1.43(3)
C42 N42 1.42(3)
N51 C51 1.48(3)
C51 C52 1.50(4)
C52 N52 1.49(3)
N51' C51' 1.51(7)
C51' C52' 1.47(7)
C52' N52' 1.54(5)
Ni3 N61 2.103(12)
Ni3 N72 2.110(13)
Ni3 N81 2.125(10)
Ni3 N62 2.134(10)
Ni3 N71 2.136(13)
Ni3 N82 2.151(10)
N61 C61 1.478(19)
C61 C62 1.49(2)
C62 N62 1.50(2)
N71 C71' 1.30(5)
N71 C71 1.58(3)
C71 C72 1.63(4)
C72 N72 1.29(3)
C71' C72' 1.62(5)
C72' N72 1.67(4)
N81 C81 1.489(17)
C81 C82 1.510(16)
C82 N82 1.460(17)

loop_
_geom_hbond_atom_site_label_D
_geom_hbond_atom_site_label_H
_geom_hbond_atom_site_label_A
_geom_hbond_distance_DH
_geom_hbond_distance_HA
_geom_hbond_distance_DA
_geom_hbond_angle_DHA
_geom_hbond_site_symmetry_A
N1 H1F O56 0.91 2.63 3.44(2) 148.7 2_756
N1 H1H O51 0.91 2.40 3.28(3) 162.4 .
C2 H2A O28 0.99 2.61 3.466(17) 144.1 .
N2 H2E O37 0.91 2.64 3.204(15) 120.8 2_656
N2 H2F O29 0.91 2.30 3.181(13) 161.7 2_656
N11 H11C O43 0.91 2.35 3.083(13) 137.7 2_656
N11 H11D O23 0.91 2.34 3.142(13) 146.2 2_656
N11 H11D O25 0.91 2.65 3.431(15) 144.4 2_656
C12 H12B O38 0.99 2.38 3.246(15) 145.4 2_756
N12 H12C O32 0.91 2.27 3.117(14) 155.3 2_756
N12 H12D O54 0.91 2.41 3.289(18) 161.8 1_554
N21 H21C O25 0.91 2.59 3.064(14) 113.4 2_656
N21 H21D O30 0.91 2.28 3.166(13) 164.7 2_656
C21 H21A O37 0.99 2.58 3.376(16) 137.6 2_656
C22 H22A O32 0.99 2.49 3.412(16) 154.6 2_756
N22 H22C O45 0.91 2.16 3.021(14) 158.2 .
N22 H22D O12 0.91 2.47 3.148(14) 131.1 2_756
N22 H22D O56 0.91 2.28 3.16(2) 161.7 2_756
N31 H31E O6 0.91 2.39 3.22(2) 151.3 1_655
N31 H31F O53 0.91 2.59 3.17(3) 121.8 2_757
N31 H31E O6 0.91 2.39 3.22(2) 151.3 1_655
N31 H31G O58 0.91 2.59 3.40(3) 148.4 1_655
C31' H31C O6 0.99 3.05 3.58(5) 115.1 1_655
C31' H31C N41 0.99 3.02 3.41(6) 104.4 .
N32 H32E O24 0.91 2.34 3.139(13) 147.1 .
N32 H32F O32 0.91 2.26 2.988(14) 136.5 .
N41 H41D O25 0.91 2.29 3.160(16) 159.9 1_655
C41 H41A O20 0.99 2.41 3.34(2) 156.3 1_655
C42 H42A O12 0.99 2.61 3.57(3) 163.7 2_756
N42 H42C O41 0.91 2.25 3.081(15) 151.2 .
N42 H42D O45 0.91 2.30 3.015(13) 135.3 .
N51 H51E O26 0.91 2.24 3.128(18) 166.3 .
N51 H51F O42 0.91 2.47 2.957(18) 113.5 .
N52 H52E O9 0.91 2.41 3.046(16) 127.2 2_756
N52 H52F O12 0.91 2.43 3.28(2) 154.4 2_756
N51' H51H O42 0.91 2.54 3.08(4) 118.4 .
N52' H52G O6 0.91 2.66 3.28(4) 126.3 1_655
N52' H52G O58 0.91 2.66 3.55(4) 164.3 1_655
N52' H52H O9 0.91 2.13 2.99(4) 158.6 2_756
N61 H61C O39 0.91 2.21 3.093(14) 164.7 2_656
N61 H61D O28 0.91 2.31 2.960(13) 128.5 .
C61 H61B O43 0.99 2.38 3.355(17) 167.5 2_656
C62 H62B O34 0.99 2.53 3.324(18) 136.7 2_656
N62 H62C O38 0.91 2.59 3.416(15) 151.8 1_454
N62 H62D O18 0.91 2.32 3.185(14) 159.0 1_454
N71 H71E O15 0.91 2.39 3.227(14) 153.1 1_454
N71 H71H O19 0.91 2.50 3.391(18) 166.5 2_646
N71 H71E O15 0.91 2.39 3.227(14) 153.1 1_454
N71 H71H O19 0.91 2.50 3.391(18) 166.5 2_646
C72 H72A O18 0.99 2.66 3.57(3) 152.9 1_454
C71' H71D O15 0.99 2.53 3.03(4) 111.2 1_454
C71' H71D O18 0.99 2.48 3.44(5) 165.1 1_454
N72 H72E O20 0.91 2.02 2.896(14) 162.1 .
N81 H81C O38 0.91 2.06 2.959(12) 168.7 1_454
N81 H81D O59 0.91 2.56 3.44(3) 162.0 1_554
C81 H81B O19 0.99 2.42 3.196(17) 134.5 2_646
N82 H82C O28 0.91 2.57 3.236(13) 130.9 .
N82 H82C O33 0.91 2.55 3.388(12) 153.7 .
N82 H82D O19 0.91 2.50 3.186(15) 132.5 2_646
